data_4026265
loop_
_publ_author_name
'Andrea Gualandi'
'Lucia Cerisoli'
'Helen Stoeckli-Evans'
'Diego Savoia'

_publ_section_title
;
 Pyrrole Macrocyclic Ligands for Cu-Catalyzed Asymmetric Henry Reactions
;
_journal_name_full 'Journal of Organic Chemistry'
_journal_page_first 3399
_journal_page_last 3408
_journal_paper_doi 10.1021/jo200318b
_journal_volume 76
_journal_year 2011
_chemical_absolute_configuration rm
_chemical_formula_moiety 'C38 H48 N8, 4(C H4 O)'
_chemical_formula_sum 'C42 H64 N8 O4'
_chemical_formula_weight 745.01
_chemical_name_systematic
; 
 ? 
;
_space_group_IT_number 19
_symmetry_cell_setting orthorhombic
_symmetry_space_group_name_Hall 'P 2ac 2ab'
_symmetry_space_group_name_H-M 'P 21 21 21'
_atom_sites_solution_hydrogens geom
_atom_sites_solution_primary direct
_atom_sites_solution_secondary difmap
_audit_creation_method SHELXL-97
_cell_angle_alpha 90.00
_cell_angle_beta 90.00
_cell_angle_gamma 90.00
_cell_formula_units_Z 4
_cell_length_a 13.8401(8)
_cell_length_b 14.0384(9)
_cell_length_c 22.6045(17)
_cell_measurement_reflns_used 8736
_cell_measurement_temperature 173(2)
_cell_measurement_theta_max 23.90
_cell_measurement_theta_min 1.71
_cell_volume 4391.9(5)
_computing_cell_refinement 'X-Area V1.51'
_computing_data_collection 'X-Area V1.51 (Stoe & Cie, 2009)'
_computing_data_reduction 'X-RED32 V1.48 (Stoe & Cie, 2009)'
_computing_molecular_graphics 'ORTEP3 (Farrugia, 1997), MERCURY (Macrea 2006)'
_computing_publication_material SHELXL-97
_computing_structure_refinement 'SHELXL-97 (Sheldrick, 2008)'
_computing_structure_solution 'SHELXS-97 (Sheldrick, 2008)'
_diffrn_ambient_temperature 173(2)
_diffrn_measured_fraction_theta_full 1.000
_diffrn_measured_fraction_theta_max 1.000
_diffrn_measurement_device_type 'STOE IPDS-2'
_diffrn_measurement_method 'phi & omega scans'
_diffrn_radiation_monochromator graphite
_diffrn_radiation_source 'fine-focus sealed tube'
_diffrn_radiation_type MoK\a
_diffrn_radiation_wavelength 0.71073
_diffrn_reflns_av_R_equivalents 0.1069
_diffrn_reflns_av_sigmaI/netI 0.0797
_diffrn_reflns_limit_h_max 16
_diffrn_reflns_limit_h_min -16
_diffrn_reflns_limit_k_max 16
_diffrn_reflns_limit_k_min -16
_diffrn_reflns_limit_l_max 23
_diffrn_reflns_limit_l_min -26
_diffrn_reflns_number 21350
_diffrn_reflns_theta_full 25.00
_diffrn_reflns_theta_max 25.10
_diffrn_reflns_theta_min 1.71
_diffrn_standards_decay_% 0
_diffrn_standards_number 0
_exptl_absorpt_coefficient_mu 0.074
_exptl_absorpt_correction_type none
_exptl_crystal_colour colourless
_exptl_crystal_density_diffrn 1.127
_exptl_crystal_density_meas ?
_exptl_crystal_description rod
_exptl_crystal_F_000 1616
_exptl_crystal_size_max 0.45
_exptl_crystal_size_mid 0.35
_exptl_crystal_size_min 0.31
_refine_diff_density_max 0.286
_refine_diff_density_min -0.225
_refine_diff_density_rms 0.056
_refine_ls_abs_structure_details 'none; 3929 Friedel pairs merged'
_refine_ls_extinction_method none
_refine_ls_goodness_of_fit_ref 1.033
_refine_ls_hydrogen_treatment mixed
_refine_ls_matrix_type full
_refine_ls_number_parameters 510
_refine_ls_number_reflns 4352
_refine_ls_number_restraints 10
_refine_ls_restrained_S_all 1.032
_refine_ls_R_factor_all 0.1093
_refine_ls_R_factor_gt 0.0710
_refine_ls_shift/su_max 0.001
_refine_ls_shift/su_mean 0.000
_refine_ls_structure_factor_coef Fsqd
_refine_ls_weighting_details 'calc w=1/[\s^2^(Fo^2^)+(0.0979P)^2^] where P=(Fo^2^+2Fc^2^)/3'
_refine_ls_weighting_scheme calc
_refine_ls_wR_factor_gt 0.1681
_refine_ls_wR_factor_ref 0.1827
_reflns_number_gt 2858
_reflns_number_total 4352
_reflns_threshold_expression I>2\s(I)
_cod_data_source_file jo200318b_si_002.cif
_cod_data_source_block dipylmm
_cod_depositor_comments
;
The following automatic conversions were performed:

'_exptl_crystal_density_meas' value 'none' was changed to '?' - the
value is perceived as not measured.

Automatic conversion script
Id: cif_fix_values 3008 2015-01-20 13:52:24Z robertas 
;
_cod_database_code 4026265

loop_
_symmetry_equiv_pos_site_id
_symmetry_equiv_pos_as_xyz
1 x,y,z
2 1/2-x,-y,1/2+z
3 1/2+x,1/2-y,-z
4 -x,1/2+y,1/2-z

loop_
_atom_site_aniso_label
_atom_site_aniso_U_11
_atom_site_aniso_U_22
_atom_site_aniso_U_33
_atom_site_aniso_U_23
_atom_site_aniso_U_13
_atom_site_aniso_U_12
N1 0.036(3) 0.042(3) 0.048(3) -0.012(3) -0.001(2) -0.002(3)
N2 0.037(3) 0.043(3) 0.041(3) -0.009(2) 0.001(2) 0.003(2)
N3 0.032(3) 0.039(3) 0.042(3) -0.002(2) 0.003(2) 0.002(2)
N4 0.032(3) 0.037(2) 0.037(3) 0.002(2) 0.004(2) 0.000(2)
N5 0.028(3) 0.042(3) 0.043(3) 0.002(2) 0.001(2) 0.000(2)
N6 0.032(3) 0.039(2) 0.044(3) -0.005(2) 0.005(2) -0.003(2)
N7 0.033(3) 0.047(3) 0.040(3) 0.003(2) 0.007(2) 0.002(2)
N8 0.034(3) 0.050(3) 0.032(3) 0.009(2) 0.004(2) 0.003(3)
C1 0.038(3) 0.043(3) 0.043(4) -0.003(3) -0.011(3) 0.003(3)
C2 0.031(3) 0.045(4) 0.046(4) -0.001(3) -0.008(3) 0.002(3)
C3 0.035(3) 0.042(3) 0.036(3) -0.001(3) -0.003(3) 0.002(3)
C4 0.025(3) 0.044(3) 0.044(4) 0.001(3) 0.007(3) -0.003(3)
C5 0.039(4) 0.035(3) 0.045(4) 0.002(3) 0.004(3) 0.003(3)
C6 0.037(3) 0.040(3) 0.033(3) 0.004(3) 0.003(3) -0.008(3)
C7 0.025(3) 0.038(3) 0.048(4) -0.009(3) -0.002(3) -0.001(3)
C8 0.031(3) 0.051(4) 0.059(4) -0.021(3) 0.014(3) -0.004(3)
C9 0.022(3) 0.054(4) 0.040(4) -0.014(3) 0.008(3) -0.003(3)
C10 0.032(3) 0.037(3) 0.045(4) -0.008(3) 0.008(3) -0.005(3)
C11 0.037(3) 0.036(3) 0.042(4) 0.003(3) 0.002(3) 0.000(3)
C12 0.034(3) 0.042(3) 0.040(4) 0.000(3) 0.000(3) -0.001(3)
C13 0.031(3) 0.041(3) 0.050(4) 0.008(3) -0.003(3) 0.007(3)
C14 0.042(4) 0.046(3) 0.032(3) 0.004(3) 0.001(3) 0.002(3)
C15 0.039(3) 0.043(3) 0.029(3) 0.002(3) 0.001(3) 0.001(3)
C16 0.031(3) 0.056(4) 0.035(3) -0.003(3) 0.002(3) -0.008(3)
C17 0.033(3) 0.062(4) 0.040(4) -0.011(3) -0.006(3) 0.000(3)
C18 0.032(3) 0.045(3) 0.051(4) -0.010(3) -0.005(3) 0.004(3)
C19 0.053(4) 0.050(4) 0.060(5) -0.012(4) -0.020(4) -0.004(3)
C20 0.063(5) 0.044(4) 0.055(4) 0.000(3) -0.020(4) -0.002(3)
C21 0.035(4) 0.096(5) 0.053(4) -0.006(4) 0.005(3) -0.003(4)
C22 0.047(4) 0.076(5) 0.056(5) -0.019(4) -0.013(4) 0.010(4)
C23 0.033(3) 0.063(4) 0.052(4) 0.004(3) 0.006(3) -0.007(3)
C24 0.055(4) 0.050(4) 0.045(4) 0.013(3) -0.003(3) -0.002(3)
C25 0.038(4) 0.063(4) 0.048(4) -0.001(3) 0.000(3) 0.010(3)
C26 0.046(4) 0.069(4) 0.051(4) -0.002(4) -0.003(3) -0.005(4)
C27 0.035(4) 0.072(4) 0.055(4) -0.003(4) -0.001(3) -0.010(4)
C28 0.036(3) 0.055(4) 0.049(4) -0.003(3) 0.007(3) -0.004(3)
C29 0.048(4) 0.037(3) 0.047(4) 0.002(3) 0.006(3) 0.002(3)
C30 0.040(4) 0.057(4) 0.035(3) 0.003(3) 0.002(3) 0.005(3)
C31 0.059(5) 0.084(5) 0.063(5) -0.028(4) 0.028(4) -0.032(4)
C32 0.032(4) 0.053(4) 0.126(7) -0.037(5) 0.020(4) -0.003(3)
C33 0.033(3) 0.041(3) 0.063(4) -0.004(3) -0.005(3) 0.006(3)
C34 0.037(4) 0.042(3) 0.060(4) 0.008(3) 0.003(3) 0.005(3)
C35 0.046(4) 0.037(3) 0.045(4) -0.010(3) 0.001(3) 0.000(3)
C36 0.029(3) 0.059(4) 0.061(4) -0.012(3) -0.010(3) -0.007(3)
C37 0.030(3) 0.050(3) 0.052(4) -0.002(3) -0.002(3) 0.006(3)
C38 0.036(3) 0.047(3) 0.044(4) -0.004(3) 0.000(3) 0.004(3)
O1 0.085(4) 0.056(3) 0.057(3) 0.011(2) -0.010(3) -0.011(3)
C39 0.085(7) 0.075(5) 0.082(6) -0.019(5) -0.006(5) 0.019(5)
O2 0.064(3) 0.053(3) 0.069(3) 0.000(2) -0.002(3) -0.004(2)
C40 0.073(6) 0.093(6) 0.078(6) -0.024(5) 0.005(5) -0.013(5)
O3 0.058(3) 0.063(3) 0.086(4) 0.027(3) 0.005(3) 0.008(3)
C41 0.082(7) 0.169(11) 0.106(9) 0.083(8) 0.016(6) 0.042(7)
O4 0.037(3) 0.074(3) 0.112(5) 0.040(3) 0.008(3) 0.005(3)
C42 0.049(5) 0.051(4) 0.170(11) -0.006(6) 0.012(6) -0.002(4)

loop_
_atom_site_label
_atom_site_type_symbol
_atom_site_thermal_displace_type
_atom_site_fract_x
_atom_site_fract_y
_atom_site_fract_z
_atom_site_occupancy
_atom_site_U_iso_or_equiv
_atom_site_calc_flag
_atom_site_refinement_flags
N1 N Uani 0.4186(4) 1.0090(4) 0.9541(2) 1.000 0.0420(17) . .
N2 N Uani 0.3474(3) 0.9192(3) 0.8461(2) 1.000 0.0403(17) . .
N3 N Uani 0.4326(3) 0.7756(3) 0.7695(2) 1.000 0.0377(17) . .
N4 N Uani 0.6398(4) 0.7377(3) 0.7535(2) 1.000 0.0353(16) . .
N5 N Uani 0.8615(4) 0.8636(3) 0.7957(2) 1.000 0.0377(17) . .
N6 N Uani 0.9381(3) 0.9655(3) 0.9020(2) 1.000 0.0383(16) . .
N7 N Uani 0.8483(3) 1.0013(4) 1.0178(2) 1.000 0.0400(17) . .
N8 N Uani 0.6407(3) 1.0011(4) 1.0460(2) 1.000 0.0387(17) . .
C1 C Uani 0.4142(4) 1.0507(4) 0.8998(3) 1.000 0.0413(19) . .
C2 C Uani 0.3761(4) 1.0051(4) 0.8481(3) 1.000 0.041(2) . .
C3 C Uani 0.3002(4) 0.8872(4) 0.7915(3) 1.000 0.0377(17) . .
C4 C Uani 0.3266(4) 0.7839(4) 0.7776(3) 1.000 0.0377(19) . .
C5 C Uani 0.4750(4) 0.7058(4) 0.7936(3) 1.000 0.040(2) . .
C6 C Uani 0.5759(4) 0.6849(4) 0.7872(3) 1.000 0.0367(17) . .
C7 C Uani 0.7286(4) 0.6992(4) 0.7565(3) 1.000 0.0370(19) . .
C8 C Uani 0.8124(4) 0.7408(5) 0.7205(3) 1.000 0.047(2) . .
C9 C Uani 0.8339(4) 0.8428(4) 0.7394(3) 1.000 0.039(2) . .
C10 C Uani 0.8835(4) 0.9577(4) 0.8007(3) 1.000 0.0380(19) . .
C11 C Uani 0.9198(4) 1.0048(4) 0.8532(3) 1.000 0.0383(19) . .
C12 C Uani 0.9820(4) 1.0260(4) 0.9476(3) 1.000 0.0387(19) . .
C13 C Uani 0.9537(4) 0.9936(4) 1.0092(3) 1.000 0.0407(19) . .
C14 C Uani 0.8072(4) 0.9317(5) 1.0423(3) 1.000 0.0400(19) . .
C15 C Uani 0.7052(4) 0.9284(4) 1.0569(3) 1.000 0.0370(17) . .
C16 C Uani 0.5506(4) 0.9747(5) 1.0651(3) 1.000 0.0407(19) . .
C17 C Uani 0.4658(4) 1.0435(5) 1.0591(3) 1.000 0.045(2) . .
C18 C Uani 0.4528(4) 1.0710(4) 0.9952(3) 1.000 0.0427(19) . .
C19 C Uani 0.4704(5) 1.1552(5) 0.9655(3) 1.000 0.054(3) . .
C20 C Uani 0.4474(5) 1.1436(5) 0.9067(3) 1.000 0.054(3) . .
C21 C Uani 0.3760(5) 0.9949(6) 1.0828(3) 1.000 0.061(3) . .
C22 C Uani 0.4862(5) 1.1345(5) 1.0955(3) 1.000 0.060(3) . .
C23 C Uani 0.5575(5) 0.8866(5) 1.0888(3) 1.000 0.049(2) . .
C24 C Uani 0.6544(5) 0.8568(5) 1.0834(3) 1.000 0.050(2) . .
C25 C Uani 1.0038(4) 1.0542(5) 1.0563(3) 1.000 0.050(2) . .
C26 C Uani 1.1140(5) 1.0527(5) 1.0490(3) 1.000 0.055(2) . .
C27 C Uani 1.1421(5) 1.0850(5) 0.9874(3) 1.000 0.054(2) . .
C28 C Uani 1.0917(4) 1.0238(5) 0.9409(3) 1.000 0.047(2) . .
C29 C Uani 0.8672(5) 0.9985(4) 0.7453(3) 1.000 0.044(2) . .
C30 C Uani 0.8369(4) 0.9256(5) 0.7068(3) 1.000 0.044(2) . .
C31 C Uani 0.7847(6) 0.7373(6) 0.6554(3) 1.000 0.069(3) . .
C32 C Uani 0.9037(5) 0.6802(5) 0.7308(4) 1.000 0.070(3) . .
C33 C Uani 0.7239(5) 0.6206(4) 0.7915(3) 1.000 0.0457(19) . .
C34 C Uani 0.6292(5) 0.6108(4) 0.8111(3) 1.000 0.046(2) . .
C35 C Uani 0.2751(5) 0.7504(4) 0.7226(3) 1.000 0.043(2) . .
C36 C Uani 0.1669(4) 0.7625(5) 0.7284(3) 1.000 0.050(2) . .
C37 C Uani 0.1390(5) 0.8641(4) 0.7420(3) 1.000 0.0440(19) . .
C38 C Uani 0.1912(4) 0.8977(5) 0.7971(3) 1.000 0.0423(19) . .
O1 O Uani 0.4024(4) 0.8008(3) 0.9407(2) 1.000 0.0660(19) . .
C39 C Uani 0.5078(7) 0.7874(6) 0.9390(4) 1.000 0.081(3) . .
O2 O Uani 0.8692(4) 0.7742(3) 0.9062(2) 1.000 0.0620(17) . .
C40 C Uani 0.7705(6) 0.7695(7) 0.9275(4) 1.000 0.081(3) . .
O3 O Uani 0.7364(4) 1.1615(3) 0.9932(3) 1.000 0.0690(19) . .
C41 C Uani 0.7329(8) 1.1762(9) 0.9337(5) 1.000 0.119(5) . .
O4 O Uani 0.5558(4) 0.9167(4) 0.7195(3) 1.000 0.074(2) . .
C42 C Uani 0.5917(6) 0.9719(6) 0.7690(5) 1.000 0.090(4) . .
H1N H Uiso 0.419(5) 0.9499(17) 0.963(3) 1.000 0.0500 . .
H2 H Uiso 0.37210 1.04170 0.81280 1.000 0.0490 calc R
H3 H Uiso 0.32280 0.92830 0.75820 1.000 0.0450 calc R
H4 H Uiso 0.30670 0.74280 0.81160 1.000 0.0450 calc R
H4N H Uiso 0.631(4) 0.790(3) 0.733(2) 1.000 0.0420 . .
H5 H Uiso 0.43750 0.66440 0.81760 1.000 0.0480 calc R
H5N H Uiso 0.867(5) 0.826(3) 0.8259(17) 1.000 0.0450 . .
H8N H Uiso 0.6465(19) 1.053(3) 1.026(2) 1.000 0.0460 . .
H11 H Uiso 0.93090 1.07140 0.85050 1.000 0.0460 calc R
H12 H Uiso 0.95920 1.09290 0.94180 1.000 0.0470 calc R
H13 H Uiso 0.97350 0.92560 1.01440 1.000 0.0490 calc R
H14 H Uiso 0.84560 0.87780 1.05190 1.000 0.0480 calc R
H19 H Uiso 0.49450 1.21200 0.98290 1.000 0.0650 calc R
H20 H Uiso 0.45320 1.19030 0.87650 1.000 0.0650 calc R
H21A H Uiso 0.36380 0.93650 1.06020 1.000 0.0920 calc R
H21B H Uiso 0.32050 1.03780 1.07890 1.000 0.0920 calc R
H21C H Uiso 0.38550 0.97880 1.12450 1.000 0.0920 calc R
H22A H Uiso 0.49680 1.11720 1.13700 1.000 0.0900 calc R
H22B H Uiso 0.43070 1.17770 1.09270 1.000 0.0900 calc R
H22C H Uiso 0.54390 1.16620 1.07990 1.000 0.0900 calc R
H23 H Uiso 0.50630 0.85110 1.10600 1.000 0.0590 calc R
H24 H Uiso 0.67980 0.79720 1.09600 1.000 0.0600 calc R
H25A H Uiso 0.98670 1.02980 1.09600 1.000 0.0600 calc R
H25B H Uiso 0.98040 1.12070 1.05340 1.000 0.0600 calc R
H26A H Uiso 1.14380 1.09540 1.07870 1.000 0.0660 calc R
H26B H Uiso 1.13830 0.98740 1.05590 1.000 0.0660 calc R
H27A H Uiso 1.21300 1.07980 0.98260 1.000 0.0650 calc R
H27B H Uiso 1.12380 1.15260 0.98200 1.000 0.0650 calc R
H28A H Uiso 1.10930 1.04710 0.90100 1.000 0.0560 calc R
H28B H Uiso 1.11460 0.95720 0.94440 1.000 0.0560 calc R
H29 H Uiso 0.87520 1.06380 0.73540 1.000 0.0530 calc R
H30 H Uiso 0.82140 0.93230 0.66600 1.000 0.0530 calc R
H31A H Uiso 0.76470 0.67250 0.64500 1.000 0.1030 calc R
H31B H Uiso 0.84040 0.75570 0.63120 1.000 0.1030 calc R
H31C H Uiso 0.73120 0.78140 0.64800 1.000 0.1030 calc R
H32A H Uiso 0.91950 0.67980 0.77310 1.000 0.1060 calc R
H32B H Uiso 0.95780 0.70730 0.70850 1.000 0.1060 calc R
H32C H Uiso 0.89180 0.61480 0.71750 1.000 0.1060 calc R
H33 H Uiso 0.77620 0.57950 0.80100 1.000 0.0550 calc R
H34 H Uiso 0.60530 0.56210 0.83630 1.000 0.0550 calc R
H35A H Uiso 0.29030 0.68250 0.71550 1.000 0.0510 calc R
H35B H Uiso 0.29840 0.78740 0.68810 1.000 0.0510 calc R
H36A H Uiso 0.13550 0.74250 0.69100 1.000 0.0590 calc R
H36B H Uiso 0.14290 0.72050 0.76030 1.000 0.0590 calc R
H37A H Uiso 0.06830 0.86820 0.74810 1.000 0.0530 calc R
H37B H Uiso 0.15630 0.90550 0.70810 1.000 0.0530 calc R
H38A H Uiso 0.16850 0.86020 0.83150 1.000 0.0500 calc R
H38B H Uiso 0.17520 0.96540 0.80440 1.000 0.0500 calc R
H1O H Uiso 0.38470 0.83140 0.91070 1.000 0.0990 calc R
H39A H Uiso 0.52350 0.73510 0.91190 1.000 0.1210 calc R
H39B H Uiso 0.53130 0.77200 0.97880 1.000 0.1210 calc R
H39C H Uiso 0.53860 0.84610 0.92510 1.000 0.1210 calc R
H2O H Uiso 0.89440 0.82580 0.91700 1.000 0.0930 calc R
H40A H Uiso 0.73200 0.72980 0.90080 1.000 0.1220 calc R
H40B H Uiso 0.74310 0.83390 0.92880 1.000 0.1220 calc R
H40C H Uiso 0.76970 0.74180 0.96730 1.000 0.1220 calc R
H3O H Uiso 0.77660 1.11820 1.00070 1.000 0.1040 . .
H41A H Uiso 0.67670 1.21570 0.92410 1.000 0.1790 calc R
H41B H Uiso 0.72750 1.11480 0.91330 1.000 0.1790 calc R
H41C H Uiso 0.79200 1.20860 0.92090 1.000 0.1790 calc R
H4O H Uiso 0.51110 0.88070 0.73110 1.000 0.1120 calc R
H42A H Uiso 0.65690 0.99520 0.76000 1.000 0.1350 calc R
H42B H Uiso 0.59390 0.93170 0.80440 1.000 0.1350 calc R
H42C H Uiso 0.54870 1.02620 0.77620 1.000 0.1350 calc R

loop_
_atom_type_symbol
_atom_type_description
_atom_type_scat_dispersion_real
_atom_type_scat_dispersion_imag
_atom_type_scat_source
C C 0.0033 0.0000 'International Tables Vol C Tables 4.2.6.8 and 6.1.1.4'
H H 0.0000 0.0000 'International Tables Vol C Tables 4.2.6.8 and 6.1.1.4'
N N 0.0061 0.0000 'International Tables Vol C Tables 4.2.6.8 and 6.1.1.4'
O O 0.0106 0.0000 'International Tables Vol C Tables 4.2.6.8 and 6.1.1.4'

loop_
_geom_angle_atom_site_label_1
_geom_angle_atom_site_label_2
_geom_angle_atom_site_label_3
_geom_angle
_geom_angle_publ_flag
C39 O1 H1O 109.00 no
C40 O2 H2O 110.00 no
C41 O3 H3O 109.00 no
C42 O4 H4O 109.00 no
C1 N1 C18 110.9(5) yes
C2 N2 C3 117.4(5) yes
C4 N3 C5 117.8(5) yes
C6 N4 C7 110.0(5) yes
C9 N5 C10 110.4(5) yes
C11 N6 C12 116.4(5) yes
C13 N7 C14 116.6(5) yes
C15 N8 C16 109.4(5) yes
C1 N1 H1N 129(4) no
C18 N1 H1N 117(4) no
C6 N4 H4N 131(4) no
C7 N4 H4N 119(4) no
C9 N5 H5N 129(3) no
C10 N5 H5N 120(3) no
C15 N8 H8N 131.3(19) no
C16 N8 H8N 118.6(19) no
N1 C1 C20 106.7(6) yes
C2 C1 C20 129.2(6) no
N1 C1 C2 124.0(5) yes
N2 C2 C1 124.6(6) yes
C4 C3 C38 110.3(5) no
N2 C3 C38 110.0(5) yes
N2 C3 C4 110.9(5) yes
C3 C4 C35 110.6(5) no
N3 C4 C3 109.7(4) yes
N3 C4 C35 110.0(5) yes
N3 C5 C6 124.5(5) yes
C5 C6 C34 129.3(6) no
N4 C6 C34 106.1(5) yes
N4 C6 C5 124.7(5) yes
C8 C7 C33 130.9(6) no
N4 C7 C33 108.2(5) yes
N4 C7 C8 120.8(5) yes
C9 C8 C31 110.5(6) no
C31 C8 C32 109.6(6) no
C7 C8 C31 108.1(5) no
C7 C8 C9 110.9(5) no
C7 C8 C32 109.3(6) no
C9 C8 C32 108.4(5) no
N5 C9 C8 121.3(5) yes
N5 C9 C30 108.1(5) yes
C8 C9 C30 130.5(6) no
N5 C10 C29 106.7(5) yes
C11 C10 C29 127.2(5) no
N5 C10 C11 126.1(6) yes
N6 C11 C10 126.0(5) yes
N6 C12 C28 109.3(5) yes
C13 C12 C28 110.0(5) no
N6 C12 C13 111.4(5) yes
N7 C13 C12 110.8(5) yes
C12 C13 C25 110.8(5) no
N7 C13 C25 108.4(5) yes
N7 C14 C15 124.4(6) yes
N8 C15 C14 124.5(5) yes
C14 C15 C24 128.7(6) no
N8 C15 C24 106.9(5) yes
N8 C16 C23 107.9(6) yes
C17 C16 C23 132.0(6) no
N8 C16 C17 120.0(6) yes
C16 C17 C22 109.6(5) no
C18 C17 C21 110.9(5) no
C18 C17 C22 108.7(5) no
C16 C17 C18 109.8(5) no
C16 C17 C21 108.3(6) no
C21 C17 C22 109.5(6) no
C17 C18 C19 131.7(6) no
N1 C18 C19 106.1(6) yes
N1 C18 C17 122.2(5) yes
C18 C19 C20 109.1(6) no
C1 C20 C19 107.2(6) no
C16 C23 C24 107.7(6) no
C15 C24 C23 108.0(6) no
C13 C25 C26 111.6(5) no
C25 C26 C27 110.5(6) no
C26 C27 C28 110.3(6) no
C12 C28 C27 112.0(5) no
C10 C29 C30 107.7(5) no
C9 C30 C29 107.0(6) no
C7 C33 C34 108.1(6) no
C6 C34 C33 107.7(5) no
C4 C35 C36 111.2(5) no
C35 C36 C37 112.2(5) no
C36 C37 C38 109.9(5) no
C3 C38 C37 112.0(5) no
C1 C2 H2 118.00 no
N2 C2 H2 118.00 no
N2 C3 H3 109.00 no
C38 C3 H3 109.00 no
C4 C3 H3 109.00 no
C3 C4 H4 109.00 no
C35 C4 H4 109.00 no
N3 C4 H4 109.00 no
C6 C5 H5 118.00 no
N3 C5 H5 118.00 no
N6 C11 H11 117.00 no
C10 C11 H11 117.00 no
C13 C12 H12 109.00 no
C28 C12 H12 109.00 no
N6 C12 H12 109.00 no
C12 C13 H13 109.00 no
C25 C13 H13 109.00 no
N7 C13 H13 109.00 no
N7 C14 H14 118.00 no
C15 C14 H14 118.00 no
C20 C19 H19 125.00 no
C18 C19 H19 125.00 no
C19 C20 H20 126.00 no
C1 C20 H20 126.00 no
C17 C21 H21B 110.00 no
H21A C21 H21C 109.00 no
C17 C21 H21C 110.00 no
H21B C21 H21C 110.00 no
C17 C21 H21A 109.00 no
H21A C21 H21B 109.00 no
C17 C22 H22C 109.00 no
H22B C22 H22C 110.00 no
H22A C22 H22B 109.00 no
C17 C22 H22B 109.00 no
C17 C22 H22A 109.00 no
H22A C22 H22C 110.00 no
C16 C23 H23 126.00 no
C24 C23 H23 126.00 no
C23 C24 H24 126.00 no
C15 C24 H24 126.00 no
C13 C25 H25B 109.00 no
C26 C25 H25A 109.00 no
C26 C25 H25B 109.00 no
C13 C25 H25A 109.00 no
H25A C25 H25B 108.00 no
C25 C26 H26B 110.00 no
C27 C26 H26B 110.00 no
H26A C26 H26B 108.00 no
C27 C26 H26A 110.00 no
C25 C26 H26A 109.00 no
C26 C27 H27A 109.00 no
C28 C27 H27B 110.00 no
C26 C27 H27B 110.00 no
C28 C27 H27A 110.00 no
H27A C27 H27B 108.00 no
C27 C28 H28A 109.00 no
C12 C28 H28B 109.00 no
C27 C28 H28B 109.00 no
H28A C28 H28B 108.00 no
C12 C28 H28A 109.00 no
C30 C29 H29 126.00 no
C10 C29 H29 126.00 no
C9 C30 H30 127.00 no
C29 C30 H30 126.00 no
C8 C31 H31A 109.00 no
C8 C31 H31B 109.00 no
H31A C31 H31B 109.00 no
H31A C31 H31C 109.00 no
C8 C31 H31C 110.00 no
H31B C31 H31C 109.00 no
C8 C32 H32B 110.00 no
C8 C32 H32C 109.00 no
H32A C32 H32B 109.00 no
H32A C32 H32C 109.00 no
C8 C32 H32A 109.00 no
H32B C32 H32C 110.00 no
C7 C33 H33 126.00 no
C34 C33 H33 126.00 no
C33 C34 H34 126.00 no
C6 C34 H34 126.00 no
C4 C35 H35B 109.00 no
C36 C35 H35A 109.00 no
C4 C35 H35A 109.00 no
H35A C35 H35B 108.00 no
C36 C35 H35B 109.00 no
C37 C36 H36B 109.00 no
C35 C36 H36B 109.00 no
H36A C36 H36B 108.00 no
C37 C36 H36A 109.00 no
C35 C36 H36A 109.00 no
C36 C37 H37B 110.00 no
H37A C37 H37B 108.00 no
C38 C37 H37A 110.00 no
C38 C37 H37B 110.00 no
C36 C37 H37A 110.00 no
C3 C38 H38A 109.00 no
C3 C38 H38B 109.00 no
C37 C38 H38B 109.00 no
H38A C38 H38B 108.00 no
C37 C38 H38A 109.00 no
O1 C39 H39A 109.00 no
O1 C39 H39B 109.00 no
O1 C39 H39C 109.00 no
H39A C39 H39B 110.00 no
H39A C39 H39C 109.00 no
H39B C39 H39C 110.00 no
O2 C40 H40C 109.00 no
O2 C40 H40A 110.00 no
O2 C40 H40B 109.00 no
H40B C40 H40C 110.00 no
H40A C40 H40B 109.00 no
H40A C40 H40C 109.00 no
O3 C41 H41B 110.00 no
O3 C41 H41C 109.00 no
O3 C41 H41A 109.00 no
H41A C41 H41C 110.00 no
H41B C41 H41C 109.00 no
H41A C41 H41B 109.00 no
O4 C42 H42A 109.00 no
O4 C42 H42B 109.00 no
O4 C42 H42C 110.00 no
H42A C42 H42B 109.00 no
H42A C42 H42C 109.00 no
H42B C42 H42C 109.00 no

loop_
_geom_bond_atom_site_label_1
_geom_bond_atom_site_label_2
_geom_bond_distance
_geom_bond_publ_flag
O1 C39 1.471(11) yes
O1 H1O 0.8400 no
O2 C40 1.450(10) yes
O2 H2O 0.8400 no
O3 C41 1.362(13) yes
O3 H3O 0.8400 no
O4 C42 1.449(12) yes
O4 H4O 0.8400 no
N1 C18 1.358(8) yes
N1 C1 1.361(8) yes
N2 C3 1.467(8) yes
N2 C2 1.270(7) yes
N3 C5 1.265(7) yes
N3 C4 1.483(7) yes
N4 C6 1.383(8) yes
N4 C7 1.344(8) yes
N5 C10 1.360(7) yes
N5 C9 1.360(8) yes
N6 C12 1.467(8) yes
N6 C11 1.259(8) yes
N7 C13 1.476(7) yes
N7 C14 1.259(8) yes
N8 C16 1.371(7) yes
N8 C15 1.378(8) yes
N1 H1N 0.85(3) no
N4 H4N 0.88(4) no
N5 H5N 0.87(4) no
N8 H8N 0.86(4) no
C1 C20 1.392(9) no
C1 C2 1.433(9) no
C3 C4 1.528(8) no
C3 C38 1.521(8) no
C4 C35 1.508(9) no
C5 C6 1.434(8) no
C6 C34 1.385(8) no
C7 C8 1.532(9) no
C7 C33 1.359(9) no
C8 C32 1.541(9) no
C8 C31 1.522(10) no
C8 C9 1.524(9) no
C9 C30 1.377(9) no
C10 C11 1.448(9) no
C10 C29 1.395(9) no
C12 C13 1.516(9) no
C12 C28 1.526(8) no
C13 C25 1.529(9) no
C14 C15 1.451(8) no
C15 C24 1.365(9) no
C16 C17 1.526(9) no
C16 C23 1.351(10) no
C17 C18 1.506(10) no
C17 C21 1.516(9) no
C17 C22 1.546(10) no
C18 C19 1.381(9) no
C19 C20 1.376(10) no
C23 C24 1.410(10) no
C25 C26 1.534(9) no
C26 C27 1.515(10) no
C27 C28 1.526(10) no
C29 C30 1.407(9) no
C33 C34 1.390(10) no
C35 C36 1.513(9) no
C36 C37 1.509(9) no
C37 C38 1.515(9) no
C2 H2 0.9500 no
C3 H3 1.0000 no
C4 H4 1.0000 no
C5 H5 0.9500 no
C11 H11 0.9500 no
C12 H12 1.0000 no
C13 H13 1.0000 no
C14 H14 0.9500 no
C19 H19 0.9500 no
C20 H20 0.9500 no
C21 H21A 0.9800 no
C21 H21C 0.9800 no
C21 H21B 0.9800 no
C22 H22B 0.9800 no
C22 H22C 0.9800 no
C22 H22A 0.9800 no
C23 H23 0.9500 no
C24 H24 0.9500 no
C25 H25B 0.9900 no
C25 H25A 0.9900 no
C26 H26A 0.9900 no
C26 H26B 0.9900 no
C27 H27A 0.9900 no
C27 H27B 0.9900 no
C28 H28A 0.9900 no
C28 H28B 0.9900 no
C29 H29 0.9500 no
C30 H30 0.9500 no
C31 H31B 0.9800 no
C31 H31C 0.9800 no
C31 H31A 0.9800 no
C32 H32A 0.9800 no
C32 H32C 0.9800 no
C32 H32B 0.9800 no
C33 H33 0.9500 no
C34 H34 0.9500 no
C35 H35B 0.9900 no
C35 H35A 0.9900 no
C36 H36B 0.9900 no
C36 H36A 0.9900 no
C37 H37B 0.9900 no
C37 H37A 0.9900 no
C38 H38B 0.9900 no
C38 H38A 0.9900 no
C39 H39B 0.9800 no
C39 H39A 0.9800 no
C39 H39C 0.9800 no
C40 H40A 0.9800 no
C40 H40B 0.9800 no
C40 H40C 0.9800 no
C41 H41C 0.9800 no
C41 H41A 0.9800 no
C41 H41B 0.9800 no
C42 H42A 0.9800 no
C42 H42B 0.9800 no
C42 H42C 0.9800 no

loop_
_geom_hbond_atom_site_label_D
_geom_hbond_atom_site_label_H
_geom_hbond_atom_site_label_A
_geom_hbond_distance_DH
_geom_hbond_distance_HA
_geom_hbond_distance_DA
_geom_hbond_angle_DHA
_geom_hbond_publ_flag
N1 H1N O1 0.85(3) 2.17(3) 2.947(7) 152(6) yes
O1 H1O N2 0.84 1.98 2.813(6) 172 yes
O2 H2O N6 0.84 2.08 2.851(6) 152 yes
O3 H3O N7 0.84 1.96 2.787(7) 169 yes
N4 H4N O4 0.88(4) 2.08(5) 2.874(7) 150(5) yes
O4 H4O N3 0.84 2.03 2.848(7) 165 yes
N5 H5N O2 0.87(4) 1.96(4) 2.797(6) 164(5) yes
N8 H8N O3 0.86(4) 2.10(4) 2.872(7) 149(3) yes

loop_
_geom_torsion_atom_site_label_1
_geom_torsion_atom_site_label_2
_geom_torsion_atom_site_label_3
_geom_torsion_atom_site_label_4
_geom_torsion
_geom_torsion_publ_flag
C18 N1 C1 C2 -176.4(5) no
C18 N1 C1 C20 0.1(7) no
C1 N1 C18 C17 -179.6(5) no
C1 N1 C18 C19 0.1(7) no
C3 N2 C2 C1 173.2(5) no
C2 N2 C3 C4 143.8(5) no
C2 N2 C3 C38 -94.0(6) no
C5 N3 C4 C3 136.1(6) no
C5 N3 C4 C35 -102.0(6) no
C4 N3 C5 C6 176.4(6) no
C7 N4 C6 C5 -179.7(6) no
C7 N4 C6 C34 -0.5(7) no
C6 N4 C7 C8 176.8(6) no
C6 N4 C7 C33 0.6(7) no
C10 N5 C9 C8 175.4(5) no
C10 N5 C9 C30 -0.6(7) no
C9 N5 C10 C11 -177.0(5) no
C9 N5 C10 C29 1.2(7) no
C12 N6 C11 C10 175.1(5) no
C11 N6 C12 C13 150.0(5) no
C11 N6 C12 C28 -88.3(6) no
C14 N7 C13 C12 135.4(6) no
C14 N7 C13 C25 -102.9(6) no
C13 N7 C14 C15 177.0(6) no
C16 N8 C15 C14 179.9(6) no
C16 N8 C15 C24 -0.5(7) no
C15 N8 C16 C17 179.0(6) no
C15 N8 C16 C23 0.9(7) no
N1 C1 C2 N2 -4.3(9) no
C20 C1 C2 N2 180.0(6) no
N1 C1 C20 C19 -0.4(7) no
C2 C1 C20 C19 175.9(6) no
N2 C3 C4 N3 -60.5(6) no
N2 C3 C4 C35 178.0(5) no
C38 C3 C4 N3 177.4(5) no
C38 C3 C4 C35 55.9(7) no
N2 C3 C38 C37 -179.2(5) no
C4 C3 C38 C37 -56.5(7) no
N3 C4 C35 C36 -177.2(5) no
C3 C4 C35 C36 -56.0(7) no
N3 C5 C6 N4 -0.6(10) no
N3 C5 C6 C34 -179.6(6) no
N4 C6 C34 C33 0.2(7) no
C5 C6 C34 C33 179.3(6) no
N4 C7 C8 C9 62.7(7) no
N4 C7 C8 C31 -58.6(8) no
N4 C7 C8 C32 -177.8(6) no
C33 C7 C8 C9 -122.1(7) no
C33 C7 C8 C31 116.6(8) no
C33 C7 C8 C32 -2.6(10) no
N4 C7 C33 C34 -0.5(7) no
C8 C7 C33 C34 -176.1(6) no
C7 C8 C9 N5 61.0(7) no
C7 C8 C9 C30 -124.0(7) no
C31 C8 C9 N5 -179.2(6) no
C31 C8 C9 C30 -4.1(9) no
C32 C8 C9 N5 -59.0(8) no
C32 C8 C9 C30 116.1(7) no
N5 C9 C30 C29 -0.2(7) no
C8 C9 C30 C29 -175.8(6) no
N5 C10 C11 N6 1.3(10) no
C29 C10 C11 N6 -176.5(6) no
N5 C10 C29 C30 -1.3(7) no
C11 C10 C29 C30 176.9(6) no
N6 C12 C13 N7 -62.4(6) no
N6 C12 C13 C25 177.3(4) no
C28 C12 C13 N7 176.3(5) no
C28 C12 C13 C25 55.9(6) no
N6 C12 C28 C27 -179.6(5) no
C13 C12 C28 C27 -57.1(7) no
N7 C13 C25 C26 -178.0(5) no
C12 C13 C25 C26 -56.3(7) no
N7 C14 C15 N8 -0.3(11) no
N7 C14 C15 C24 -179.8(7) no
N8 C15 C24 C23 -0.1(7) no
C14 C15 C24 C23 179.5(7) no
N8 C16 C17 C18 57.9(8) no
N8 C16 C17 C21 179.2(6) no
N8 C16 C17 C22 -61.4(8) no
C23 C16 C17 C18 -124.5(8) no
C23 C16 C17 C21 -3.3(10) no
C23 C16 C17 C22 116.1(8) no
N8 C16 C23 C24 -1.0(8) no
C17 C16 C23 C24 -178.7(7) no
C16 C17 C18 N1 71.1(7) no
C16 C17 C18 C19 -108.6(8) no
C21 C17 C18 N1 -48.6(8) no
C21 C17 C18 C19 131.8(7) no
C22 C17 C18 N1 -169.0(5) no
C22 C17 C18 C19 11.3(9) no
N1 C18 C19 C20 -0.4(7) no
C17 C18 C19 C20 179.3(6) no
C18 C19 C20 C1 0.5(8) no
C16 C23 C24 C15 0.7(8) no
C13 C25 C26 C27 56.1(7) no
C25 C26 C27 C28 -55.8(7) no
C26 C27 C28 C12 57.2(7) no
C10 C29 C30 C9 0.9(7) no
C7 C33 C34 C6 0.2(8) no
C4 C35 C36 C37 56.4(7) no
C35 C36 C37 C38 -55.5(7) no
C36 C37 C38 C3 55.9(7) no
